data_4123155
loop_
_publ_author_name
'Yin, Liang'
'Brewitz, Lennart'
'Kumagai, Naoya'
'Shibasaki, Masakatsu'

_publ_section_title
;
 Catalytic Generation of \a-CF3 Enolate: Direct Catalytic Asymmetric
 Mannich-Type Reaction of \a-CF3 Amide.
;
_journal_name_full 'Journal of the American Chemical Society'
_journal_page_first 141219122731002
_journal_paper_doi 10.1021/ja511458k
_journal_year 2014
_chemical_absolute_configuration 'CHOOSE rm ad rmad syn or unk'
_chemical_formula_moiety 'C22 H24 F3 N3 O3'
_chemical_formula_sum 'C22 H24 F3 N3 O3'
_chemical_formula_weight 435.45
_space_group_IT_number 19
_symmetry_cell_setting orthorhombic
_symmetry_Int_Tables_number 19
_symmetry_space_group_name_Hall 'P 2ac 2ab'
_symmetry_space_group_name_H-M 'P 21 21 21'
_atom_sites_solution_hydrogens geom
_atom_sites_solution_primary direct
_atom_sites_solution_secondary difmap
_cell_angle_alpha 90.0000
_cell_angle_beta 90.0000
_cell_angle_gamma 90.0000
_cell_formula_units_Z 4
_cell_length_a 10.14050(18)
_cell_length_b 11.5825(2)
_cell_length_c 18.6098(4)
_cell_measurement_reflns_used 20106
_cell_measurement_temperature 93
_cell_measurement_theta_max 68.32
_cell_measurement_theta_min 3.81
_cell_volume 2185.76(7)
_computing_cell_refinement 'RAPID AUTO'
_computing_data_collection 'RAPID AUTO (Rigaku, ????)'
_computing_data_reduction 'RAPID AUTO'
_computing_molecular_graphics 'CrystalStructure 4.0'
_computing_publication_material 'CrystalStructure 4.0 (Rigaku, 2010)'
_computing_structure_refinement 'CRYSTALS (Carruthers, et al., 1999)'
_computing_structure_solution 'Il Milione (Burla, et al., 2007)'
_diffrn_ambient_temperature 93
_diffrn_detector_area_resol_mean 10.000
_diffrn_measured_fraction_theta_full 1.000
_diffrn_measured_fraction_theta_max 1.000
_diffrn_measurement_device_type 'Rigaku R-AXIS RAPID'
_diffrn_measurement_method \w
_diffrn_radiation_type 'Cu K\a'
_diffrn_radiation_wavelength 1.54187
_diffrn_reflns_av_R_equivalents 0.0409
_diffrn_reflns_limit_h_max 11
_diffrn_reflns_limit_h_min -12
_diffrn_reflns_limit_k_max 13
_diffrn_reflns_limit_k_min -13
_diffrn_reflns_limit_l_max 22
_diffrn_reflns_limit_l_min -22
_diffrn_reflns_number 25239
_diffrn_reflns_theta_full 68.25
_diffrn_reflns_theta_max 68.25
_diffrn_standards_number 0
_exptl_absorpt_coefficient_mu 0.901
_exptl_absorpt_correction_T_max 0.982
_exptl_absorpt_correction_T_min 0.697
_exptl_absorpt_correction_type multi-scan
_exptl_absorpt_process_details 'ABSCOR (Rigaku, 1995)'
_exptl_crystal_colour colorless
_exptl_crystal_density_diffrn 1.323
_exptl_crystal_density_method 'not measured'
_exptl_crystal_description needle
_exptl_crystal_F_000 912.00
_exptl_crystal_size_max 0.140
_exptl_crystal_size_mid 0.080
_exptl_crystal_size_min 0.020
_refine_diff_density_max 1.320
_refine_diff_density_min -1.180
_refine_ls_abs_structure_details 'Flack, H. D. (1983), Acta Cryst. A39, 876-881.  1696 Friedel Pairs'
_refine_ls_abs_structure_Flack -0.03(10)
_refine_ls_extinction_method none
_refine_ls_goodness_of_fit_ref 1.051
_refine_ls_hydrogen_treatment constr
_refine_ls_number_parameters 305
_refine_ls_number_reflns 3983
_refine_ls_R_factor_gt 0.0280
_refine_ls_shift/su_max 0.000
_refine_ls_structure_factor_coef Fsqd
_refine_ls_weighting_details 'w = 1/[0.0001Fo^2^ + 1.0000\s(Fo^2^)]/(4Fo^2^)'
_refine_ls_weighting_scheme calc
_refine_ls_wR_factor_ref 0.0597
_reflns_number_gt 3488
_reflns_number_total 3983
_reflns_threshold_expression F^2^>2.0\s(F^2^)
_cod_data_source_file ja511458k_si_002.cif
_cod_data_source_block 20140527yin
_cod_original_cell_volume 2185.78(7)
_cod_database_code 4123155

loop_
_symmetry_equiv_pos_site_id
_symmetry_equiv_pos_as_xyz
1 +X,+Y,+Z
2 1/2+X,1/2-Y,-Z
3 -X,1/2+Y,1/2-Z
4 1/2-X,-Y,1/2+Z

loop_
_atom_site_label
_atom_site_type_symbol
_atom_site_fract_x
_atom_site_fract_y
_atom_site_fract_z
_atom_site_U_iso_or_equiv
_atom_site_adp_type
_atom_site_occupancy
_atom_site_symmetry_multiplicity
_atom_site_calc_flag
_atom_site_refinement_flags
F1 F 0.29324(9) 0.23334(7) 0.23143(4) 0.0328(3) Uani 1.0 4 d .
F2 F 0.32600(9) 0.41175(7) 0.20362(5) 0.0356(3) Uani 1.0 4 d .
F4 F 0.28019(9) 0.36466(8) 0.31296(5) 0.0387(3) Uani 1.0 4 d .
O1 O 0.52388(10) 0.51307(8) 0.30163(5) 0.0295(3) Uani 1.0 4 d .
O2 O 0.61212(10) 0.36743(8) 0.06143(5) 0.0285(3) Uani 1.0 4 d .
O4 O 0.52416(10) 0.19156(8) 0.03399(5) 0.0259(3) Uani 1.0 4 d .
N1 N 0.54060(12) 0.24414(10) 0.14803(6) 0.0245(4) Uani 1.0 4 d .
N2 N 0.56429(13) 0.18669(11) 0.40648(6) 0.0259(4) Uani 1.0 4 d .
N3 N 0.61081(12) 0.38698(10) 0.38022(6) 0.0238(4) Uani 1.0 4 d .
C1 C 0.73393(15) 0.29745(13) 0.46727(8) 0.0263(5) Uani 1.0 4 d .
C2 C 0.56417(15) 0.27556(13) 0.07935(7) 0.0245(5) Uani 1.0 4 d .
C3 C 0.54027(14) 0.41267(13) 0.32053(7) 0.0242(5) Uani 1.0 4 d .
C4 C 0.63404(15) 0.28206(12) 0.41722(7) 0.0236(5) Uani 1.0 4 d .
C5 C 0.49273(15) 0.31519(12) 0.27161(7) 0.0221(4) Uani 1.0 4 d .
C6 C 0.58597(14) 0.31895(12) 0.20564(7) 0.0235(4) Uani 1.0 4 d .
C7 C 0.34952(16) 0.33151(13) 0.25442(8) 0.0275(5) Uani 1.0 4 d .
C8 C 0.54644(16) 0.20390(13) -0.04452(7) 0.0281(5) Uani 1.0 4 d .
C9 C 0.72434(16) 0.29145(13) 0.23204(7) 0.0255(5) Uani 1.0 4 d .
C10 C 0.69557(16) 0.10287(14) 0.50046(8) 0.0330(5) Uani 1.0 4 d .
C11 C 0.49173(17) 0.09124(13) -0.07380(8) 0.0356(5) Uani 1.0 4 d .
C12 C 0.59894(15) 0.09667(13) 0.44855(8) 0.0293(5) Uani 1.0 4 d .
C13 C 0.76488(16) 0.20485(14) 0.51038(8) 0.0341(5) Uani 1.0 4 d .
C14 C 0.81591(16) 0.37832(14) 0.24362(8) 0.0336(5) Uani 1.0 4 d .
C15 C 0.75659(16) 0.17929(14) 0.25257(8) 0.0302(5) Uani 1.0 4 d .
C16 C 0.68979(16) 0.47975(13) 0.41393(8) 0.0307(5) Uani 1.0 4 d .
C17 C 0.69250(16) 0.21349(14) -0.05978(8) 0.0349(5) Uani 1.0 4 d .
C18 C 0.96674(17) 0.24369(17) 0.29665(9) 0.0424(6) Uani 1.0 4 d .
C19 C 0.87695(17) 0.15585(15) 0.28443(9) 0.0379(5) Uani 1.0 4 d .
C20 C 0.93556(17) 0.35499(17) 0.27575(8) 0.0412(6) Uani 1.0 4 d .
C21 C 0.46917(17) 0.30551(14) -0.07446(8) 0.0368(5) Uani 1.0 4 d .
C22 C 0.78871(16) 0.41728(12) 0.46268(9) 0.0346(5) Uani 1.0 4 d .
H1 H 0.4998 0.1809 0.1576 0.0297 Uiso 1.0 4 calc R
H2 H 0.5042 0.2413 0.2965 0.0263 Uiso 1.0 4 calc R
H3 H 0.5860 0.3983 0.1873 0.0278 Uiso 1.0 4 calc R
H4 H 0.7148 0.0387 0.5286 0.0396 Uiso 1.0 4 calc R
H5 H 0.5390 0.0268 -0.0514 0.0424 Uiso 1.0 4 calc R
H6 H 0.3977 0.0857 -0.0622 0.0426 Uiso 1.0 4 calc R
H7 H 0.5034 0.0880 -0.1260 0.0420 Uiso 1.0 4 calc R
H8 H 0.5553 0.0269 0.4418 0.0347 Uiso 1.0 4 calc R
H9 H 0.8299 0.2110 0.5454 0.0404 Uiso 1.0 4 calc R
H10 H 0.7953 0.4531 0.2293 0.0402 Uiso 1.0 4 calc R
H11 H 0.6969 0.1197 0.2446 0.0363 Uiso 1.0 4 calc R
H12 H 0.7324 0.5246 0.3758 0.0372 Uiso 1.0 4 calc R
H13 H 0.6304 0.5301 0.4412 0.0370 Uiso 1.0 4 calc R
H14 H 0.7265 0.2832 -0.0364 0.0416 Uiso 1.0 4 calc R
H15 H 0.7381 0.1456 -0.0405 0.0422 Uiso 1.0 4 calc R
H16 H 0.7079 0.2185 -0.1117 0.0419 Uiso 1.0 4 calc R
H17 H 1.0466 0.2274 0.3190 0.0505 Uiso 1.0 4 calc R
H18 H 0.8980 0.0806 0.2977 0.0453 Uiso 1.0 4 calc R
H19 H 0.9960 0.4142 0.2832 0.0498 Uiso 1.0 4 calc R
H20 H 0.5060 0.3773 -0.0551 0.0438 Uiso 1.0 4 calc R
H21 H 0.4758 0.3063 -0.1270 0.0446 Uiso 1.0 4 calc R
H22 H 0.3763 0.2990 -0.0604 0.0439 Uiso 1.0 4 calc R
H23 H 0.7937 0.4514 0.5108 0.0412 Uiso 1.0 4 calc R
H24 H 0.8770 0.4152 0.4413 0.0413 Uiso 1.0 4 calc R

loop_
_atom_site_aniso_label
_atom_site_aniso_U_11
_atom_site_aniso_U_22
_atom_site_aniso_U_33
_atom_site_aniso_U_12
_atom_site_aniso_U_13
_atom_site_aniso_U_23
F1 0.0333(5) 0.0325(6) 0.0326(5) -0.0055(5) -0.0052(4) -0.0029(4)
F2 0.0415(6) 0.0301(5) 0.0353(6) 0.0053(5) -0.0121(5) 0.0011(4)
F4 0.0292(5) 0.0538(6) 0.0330(5) 0.0049(5) 0.0014(4) -0.0118(5)
O1 0.0413(7) 0.0191(6) 0.0281(6) 0.0045(6) -0.0033(5) -0.0028(5)
O2 0.0390(7) 0.0211(6) 0.0253(6) -0.0045(6) 0.0016(5) 0.0037(5)
O4 0.0352(7) 0.0237(6) 0.0188(5) -0.0043(6) 0.0009(5) -0.0025(5)
N1 0.0349(8) 0.0184(7) 0.0202(6) -0.0068(7) 0.0011(6) -0.0014(6)
N2 0.0308(8) 0.0234(8) 0.0234(7) -0.0009(7) 0.0016(6) -0.0010(6)
N3 0.0286(8) 0.0196(7) 0.0232(7) -0.0012(7) -0.0023(6) -0.0036(6)
C1 0.0284(9) 0.0239(9) 0.0267(8) -0.0013(8) -0.0020(7) -0.0035(7)
C2 0.0267(9) 0.0235(10) 0.0232(8) 0.0044(8) -0.0001(7) -0.0011(7)
C3 0.0249(9) 0.0247(9) 0.0229(8) 0.0003(8) 0.0022(7) -0.0031(7)
C4 0.0284(9) 0.0213(9) 0.0210(8) 0.0032(8) 0.0028(6) -0.0031(7)
C5 0.0285(9) 0.0177(8) 0.0203(8) 0.0020(8) -0.0015(7) -0.0021(7)
C6 0.0321(10) 0.0164(8) 0.0221(8) -0.0040(7) 0.0001(7) 0.0001(7)
C7 0.0319(10) 0.0266(9) 0.0239(8) -0.0003(8) -0.0010(7) -0.0032(7)
C8 0.0387(10) 0.0287(9) 0.0168(7) 0.0031(8) 0.0029(7) -0.0009(7)
C9 0.0295(9) 0.0262(9) 0.0209(8) -0.0032(8) 0.0038(7) -0.0026(7)
C10 0.0409(10) 0.0281(10) 0.0300(9) 0.0023(9) -0.0046(8) 0.0054(8)
C11 0.0470(11) 0.0369(10) 0.0228(8) -0.0001(9) -0.0009(8) -0.0066(8)
C12 0.0364(10) 0.0226(9) 0.0289(9) -0.0047(8) 0.0032(8) 0.0012(8)
C13 0.0370(11) 0.0346(10) 0.0308(9) 0.0011(9) -0.0072(7) -0.0014(8)
C14 0.0352(10) 0.0361(10) 0.0295(9) -0.0046(9) 0.0042(8) -0.0001(8)
C15 0.0309(10) 0.0310(10) 0.0287(8) -0.0010(8) 0.0021(7) -0.0023(8)
C16 0.0390(11) 0.0240(9) 0.0290(9) -0.0029(9) -0.0062(8) -0.0055(7)
C17 0.0395(10) 0.0380(10) 0.0272(8) 0.0048(10) 0.0071(8) 0.0009(8)
C18 0.0284(10) 0.0639(13) 0.0348(10) 0.0022(10) -0.0001(8) 0.0020(10)
C19 0.0347(10) 0.0419(11) 0.0372(10) 0.0054(10) 0.0013(8) 0.0019(9)
C20 0.0329(10) 0.0543(13) 0.0363(10) -0.0160(10) 0.0014(8) -0.0032(10)
C21 0.0470(11) 0.0385(10) 0.0248(8) 0.0060(10) -0.0027(8) 0.0019(8)
C22 0.0393(11) 0.0289(9) 0.0355(9) -0.0008(9) -0.0081(8) -0.0048(8)

loop_
_atom_type_symbol
_atom_type_description
_atom_type_scat_dispersion_real
_atom_type_scat_dispersion_imag
_atom_type_scat_source
C C 0.0181 0.0091
;
International Tables for Crystallography
(1992, Vol. C, Tables 4.2.6.8 and 6.1.1.4)
;
H H 0.0000 0.0000
;
International Tables for Crystallography
(1992, Vol. C, Table 6.1.1.4)
;
F F 0.0727 0.0534
;
International Tables for Crystallography
(1992, Vol. C, Tables 4.2.6.8 and 6.1.1.4)
;
N N 0.0311 0.0180
;
International Tables for Crystallography
(1992, Vol. C, Tables 4.2.6.8 and 6.1.1.4)
;
O O 0.0492 0.0322
;
International Tables for Crystallography
(1992, Vol. C, Tables 4.2.6.8 and 6.1.1.4)
;

loop_
_geom_angle_atom_site_label_1
_geom_angle_atom_site_label_2
_geom_angle_atom_site_label_3
_geom_angle
_geom_angle_publ_flag
C2 O4 C8 119.99(11) yes
C2 N1 C6 118.79(12) yes
C4 N2 C12 114.63(13) yes
C3 N3 C4 132.46(13) yes
C3 N3 C16 118.30(12) yes
C4 N3 C16 109.08(11) yes
C4 C1 C13 117.25(14) yes
C4 C1 C22 110.58(13) yes
C13 C1 C22 132.17(15) yes
O2 C2 O4 125.37(12) yes
O2 C2 N1 124.47(13) yes
O4 C2 N1 110.14(13) yes
O1 C3 N3 121.01(13) yes
O1 C3 C5 119.14(12) yes
N3 C3 C5 119.53(13) yes
N2 C4 N3 123.53(13) yes
N2 C4 C1 126.67(14) yes
N3 C4 C1 109.72(13) yes
C3 C5 C6 104.99(12) yes
C3 C5 C7 109.85(12) yes
C6 C5 C7 114.73(12) yes
N1 C6 C5 111.99(12) yes
N1 C6 C9 113.93(12) yes
C5 C6 C9 107.52(11) yes
F1 C7 F2 106.59(12) yes
F1 C7 F4 106.04(12) yes
F1 C7 C5 111.91(13) yes
F2 C7 F4 106.11(12) yes
F2 C7 C5 114.10(13) yes
F4 C7 C5 111.57(12) yes
O4 C8 C11 102.39(11) yes
O4 C8 C17 109.92(12) yes
O4 C8 C21 110.90(12) yes
C11 C8 C17 110.70(13) yes
C11 C8 C21 110.21(13) yes
C17 C8 C21 112.29(13) yes
C6 C9 C14 121.09(14) yes
C6 C9 C15 120.04(14) yes
C14 C9 C15 118.49(15) yes
C12 C10 C13 119.88(15) yes
N2 C12 C10 123.45(14) yes
C1 C13 C10 118.09(15) yes
C9 C14 C20 120.96(16) yes
C9 C15 C19 120.50(16) yes
N3 C16 C22 105.20(12) yes
C19 C18 C20 119.24(16) yes
C15 C19 C18 120.42(16) yes
C14 C20 C18 120.37(17) yes
C1 C22 C16 103.20(13) yes
C2 N1 H1 120.715 no
C6 N1 H1 120.495 no
C3 C5 H2 109.081 no
C6 C5 H2 109.022 no
C7 C5 H2 109.011 no
N1 C6 H3 107.577 no
C5 C6 H3 107.582 no
C9 C6 H3 108.000 no
C12 C10 H4 120.180 no
C13 C10 H4 119.942 no
C8 C11 H5 108.841 no
C8 C11 H6 109.471 no
C8 C11 H7 110.183 no
H5 C11 H6 109.438 no
H5 C11 H7 109.446 no
H6 C11 H7 109.446 no
N2 C12 H8 117.948 no
C10 C12 H8 118.596 no
C1 C13 H9 120.687 no
C10 C13 H9 121.225 no
C9 C14 H10 118.788 no
C20 C14 H10 120.249 no
C9 C15 H11 119.694 no
C19 C15 H11 119.806 no
N3 C16 H12 108.427 no
N3 C16 H13 108.626 no
C22 C16 H12 112.989 no
C22 C16 H13 112.079 no
H12 C16 H13 109.307 no
C8 C17 H14 108.785 no
C8 C17 H15 109.530 no
C8 C17 H16 110.185 no
H14 C17 H15 109.445 no
H14 C17 H16 109.445 no
H15 C17 H16 109.434 no
C19 C18 H17 119.807 no
C20 C18 H17 120.949 no
C15 C19 H18 119.967 no
C18 C19 H18 119.610 no
C14 C20 H19 119.964 no
C18 C20 H19 119.667 no
C8 C21 H20 108.974 no
C8 C21 H21 109.755 no
C8 C21 H22 109.773 no
H20 C21 H21 109.440 no
H20 C21 H22 109.444 no
H21 C21 H22 109.440 no
C1 C22 H23 109.963 no
C1 C22 H24 109.836 no
C16 C22 H23 112.571 no
C16 C22 H24 111.678 no
H23 C22 H24 109.432 no

loop_
_geom_bond_atom_site_label_1
_geom_bond_atom_site_label_2
_geom_bond_distance
_geom_bond_publ_flag
F1 C7 1.3423(18) yes
F2 C7 1.3470(18) yes
F4 C7 1.3522(18) yes
O1 C3 1.2262(18) yes
O2 C2 1.2165(18) yes
O4 C2 1.3505(17) yes
O4 C8 1.4853(17) yes
N1 C2 1.3502(18) yes
N1 C6 1.4532(18) yes
N2 C4 1.327(2) yes
N2 C12 1.350(2) yes
N3 C3 1.3543(18) yes
N3 C4 1.4165(18) yes
N3 C16 1.480(2) yes
C1 C4 1.388(2) yes
C1 C13 1.376(3) yes
C1 C22 1.497(2) yes
C3 C5 1.528(2) yes
C5 C6 1.550(2) yes
C5 C7 1.499(3) yes
C6 C9 1.520(3) yes
C8 C11 1.519(3) yes
C8 C17 1.512(3) yes
C8 C21 1.520(3) yes
C9 C14 1.386(3) yes
C9 C15 1.393(3) yes
C10 C12 1.378(3) yes
C10 C13 1.387(3) yes
C14 C20 1.379(3) yes
C15 C19 1.384(3) yes
C16 C22 1.534(3) yes
C18 C19 1.384(3) yes
C18 C20 1.383(3) yes
N1 H1 0.860 no
C5 H2 0.980 no
C6 H3 0.980 no
C10 H4 0.930 no
C11 H5 0.980 no
C11 H6 0.980 no
C11 H7 0.980 no
C12 H8 0.930 no
C13 H9 0.930 no
C14 H10 0.930 no
C15 H11 0.930 no
C16 H12 0.980 no
C16 H13 0.980 no
C17 H14 0.980 no
C17 H15 0.980 no
C17 H16 0.980 no
C18 H17 0.930 no
C19 H18 0.930 no
C20 H19 0.930 no
C21 H20 0.980 no
C21 H21 0.980 no
C21 H22 0.980 no
C22 H23 0.980 no
C22 H24 0.980 no

loop_
_geom_contact_atom_site_label_1
_geom_contact_atom_site_label_2
_geom_contact_distance
_geom_contact_publ_flag
_geom_contact_site_symmetry_2
F1 N1 2.9524(15) no .
F1 C6 3.1663(17) no .
F2 O1 2.9547(14) no .
F2 N1 3.0943(15) no .
F2 C3 3.0749(17) no .
F2 C6 2.8472(17) no .
F4 O1 3.0176(14) no .
F4 N3 3.5880(16) no .
F4 C3 2.6990(17) no .
O1 C6 2.9399(17) no .
O1 C7 2.8845(19) no .
O1 C9 3.5211(18) no .
O1 C14 3.5172(19) no .
O1 C16 2.7105(19) no .
O2 C6 2.7546(16) no .
O2 C8 2.8140(17) no .
O2 C9 3.4857(17) no .
O2 C17 2.9886(18) no .
O2 C21 3.0018(19) no .
O4 C6 3.5741(17) no .
N1 C7 2.949(2) no .
N1 C15 3.024(2) no .
N2 C3 3.0771(19) no .
N2 C5 3.0069(18) no .
N2 C13 2.814(2) no .
N2 C15 3.466(2) no .
N3 C6 3.3526(18) no .
N3 C7 3.594(2) no .
N3 C9 3.1865(18) no .
N3 C12 3.5970(19) no .
N3 C13 3.572(2) no .
N3 C14 3.286(2) no .
C1 C12 2.721(3) no .
C2 C9 3.278(2) no .
C2 C17 2.986(2) no .
C2 C21 3.040(2) no .
C3 C9 2.858(2) no .
C3 C14 3.165(3) no .
C4 C5 3.089(2) no .
C4 C9 3.5674(19) no .
C4 C10 2.664(2) no .
C4 C15 3.514(2) no .
C5 C14 3.398(3) no .
C5 C15 3.124(3) no .
C9 C18 2.792(3) no .
C14 C19 2.757(3) no .
C15 C20 2.761(3) no .
F1 O1 3.2135(13) no 3_645
F1 C17 3.4098(17) no 2_455
F1 C18 3.528(2) no 1_455
F2 C15 3.3119(19) no 3_655
F2 C17 3.3320(18) no 2_455
F2 C19 3.504(2) no 3_655
F4 C10 3.5964(18) no 2_456
F4 C13 3.3883(18) no 2_456
F4 C18 3.487(2) no 1_455
F4 C20 3.564(2) no 1_455
O1 F1 3.2135(13) no 3_655
O1 N1 2.9100(15) no 3_655
O1 C15 3.5795(19) no 3_655
O2 C12 3.4154(18) no 3_655
O2 C22 3.2568(18) no 4_664
O4 C16 3.4154(19) no 3_645
O4 C17 3.5708(19) no 2_455
N1 O1 2.9100(15) no 3_645
C10 F4 3.5964(18) no 2_556
C12 O2 3.4154(18) no 3_645
C12 C22 3.557(3) no 2_456
C13 F4 3.3883(18) no 2_556
C15 F2 3.3119(19) no 3_645
C15 O1 3.5795(19) no 3_645
C16 O4 3.4154(19) no 3_655
C17 F1 3.4098(17) no 2_555
C17 F2 3.3320(18) no 2_555
C17 O4 3.5708(19) no 2_555
C18 F1 3.528(2) no 1_655
C18 F4 3.487(2) no 1_655
C19 F2 3.504(2) no 3_645
C20 F4 3.564(2) no 1_655
C22 O2 3.2568(18) no 4_665
C22 C12 3.557(3) no 2_556
F1 H1 2.5780 no .
F1 H2 2.4595 no .
F2 H1 3.3154 no .
F2 H2 3.1858 no .
F2 H3 2.6582 no .
F4 H2 2.7012 no .
O1 H2 3.1559 no .
O1 H3 2.5868 no .
O1 H10 3.1417 no .
O1 H12 2.5280 no .
O1 H13 2.8204 no .
O2 H1 3.0280 no .
O2 H3 2.3843 no .
O2 H14 2.3691 no .
O2 H15 3.4397 no .
O2 H20 2.4231 no .
O2 H22 3.3889 no .
O4 H1 2.3169 no .
O4 H5 2.4881 no .
O4 H6 2.5212 no .
O4 H7 3.2175 no .
O4 H14 2.6561 no .
O4 H15 2.6289 no .
O4 H16 3.3039 no .
O4 H20 2.7217 no .
O4 H21 3.3140 no .
O4 H22 2.6235 no .
N1 H2 2.7870 no .
N1 H11 2.7961 no .
N2 H2 2.2278 no .
N2 H4 3.2302 no .
N2 H11 3.3887 no .
N3 H2 2.5391 no .
N3 H10 3.4603 no .
N3 H23 3.1467 no .
N3 H24 2.9475 no .
C1 H4 3.2128 no .
C1 H12 3.1340 no .
C1 H13 2.9322 no .
C2 H3 2.4708 no .
C2 H14 2.7129 no .
C2 H15 3.2173 no .
C2 H20 2.8273 no .
C2 H22 3.2351 no .
C3 H3 2.5278 no .
C3 H10 3.1289 no .
C3 H12 2.5557 no .
C3 H13 2.7804 no .
C4 H2 2.6472 no .
C4 H4 3.5935 no .
C4 H8 3.0954 no .
C4 H9 3.2113 no .
C4 H12 3.0791 no .
C4 H13 2.9077 no .
C4 H23 3.0827 no .
C4 H24 2.9412 no .
C5 H1 2.6320 no .
C5 H10 3.5479 no .
C5 H11 3.1086 no .
C6 H10 2.6678 no .
C6 H11 2.6676 no .
C7 H1 2.9350 no .
C7 H3 2.8119 no .
C9 H1 2.9568 no .
C9 H2 2.5998 no .
C9 H18 3.2486 no .
C9 H19 3.2426 no .
C11 H14 3.3313 no .
C11 H15 2.6497 no .
C11 H16 2.7334 no .
C11 H20 3.3343 no .
C11 H21 2.6856 no .
C11 H22 2.6880 no .
C12 H2 3.4263 no .
C12 H9 3.2388 no .
C13 H8 3.2242 no .
C13 H23 2.8711 no .
C13 H24 2.9800 no .
C14 H3 2.5670 no .
C14 H11 3.2295 no .
C14 H12 3.1043 no .
C14 H17 3.2401 no .
C15 H1 3.1469 no .
C15 H2 2.7809 no .
C15 H3 3.3019 no .
C15 H10 3.2250 no .
C15 H17 3.2386 no .
C17 H5 2.6686 no .
C17 H6 3.3367 no .
C17 H7 2.7039 no .
C17 H20 2.6798 no .
C17 H21 2.7478 no .
C17 H22 3.3558 no .
C18 H10 3.2365 no .
C18 H11 3.2388 no .
C18 H24 3.4675 no .
C19 H19 3.2267 no .
C20 H12 3.4014 no .
C20 H18 3.2263 no .
C20 H24 3.2146 no .
C21 H5 3.3326 no .
C21 H6 2.6574 no .
C21 H7 2.7186 no .
C21 H14 2.7163 no .
C21 H15 3.3564 no .
C21 H16 2.7120 no .
C22 H9 2.8724 no .
H1 H2 2.6775 no .
H1 H3 2.7219 no .
H1 H11 2.6675 no .
H2 H3 2.8498 no .
H2 H11 2.5944 no .
H3 H10 2.3502 no .
H3 H11 3.5794 no .
H4 H8 2.2907 no .
H4 H9 2.3332 no .
H5 H14 3.5374 no .
H5 H15 2.4513 no .
H5 H16 3.0192 no .
H5 H21 3.5876 no .
H5 H22 3.5627 no .
H6 H15 3.5443 no .
H6 H20 3.5542 no .
H6 H21 2.9347 no .
H6 H22 2.4813 no .
H7 H15 2.9397 no .
H7 H16 2.5796 no .
H7 H21 2.5448 no .
H7 H22 3.0216 no .
H9 H23 2.8814 no .
H9 H24 3.0937 no .
H10 H12 2.9189 no .
H10 H19 2.3123 no .
H11 H18 2.3106 no .
H12 H19 3.4275 no .
H12 H23 2.7236 no .
H12 H24 2.2904 no .
H13 H23 2.2909 no .
H13 H24 2.8326 no .
H14 H20 2.5112 no .
H14 H21 3.0623 no .
H14 H22 3.5837 no .
H15 H20 3.5791 no .
H16 H20 2.9465 no .
H16 H21 2.5799 no .
H17 H18 2.3060 no .
H17 H19 2.3218 no .
H17 H24 3.5881 no .
H19 H24 3.1804 no .
F1 H10 3.4459 no 3_645
F1 H12 3.1453 no 3_645
F1 H16 2.4551 no 2_455
F1 H17 2.9856 no 1_455
F2 H7 3.5758 no 2_455
F2 H8 3.2477 no 3_655
F2 H11 2.6046 no 3_655
F2 H15 3.2327 no 2_455
F2 H16 2.5762 no 2_455
F2 H18 2.9976 no 3_655
F4 H4 3.2225 no 2_456
F4 H9 2.8231 no 2_456
F4 H11 3.1510 no 3_655
F4 H17 2.8549 no 1_455
F4 H19 2.9905 no 1_455
O1 H1 2.1002 no 3_655
O1 H2 3.2248 no 3_655
O1 H11 2.6975 no 3_655
O2 H6 2.9461 no 2_555
O2 H8 2.5094 no 3_655
O2 H22 3.3010 no 2_555
O2 H23 2.4902 no 4_664
O2 H24 3.3684 no 4_664
O4 H13 2.4835 no 3_645
O4 H14 3.0326 no 2_455
O4 H15 3.4623 no 2_455
N1 H13 3.4515 no 3_645
N1 H16 3.4685 no 2_455
N2 H9 2.8025 no 2_456
N2 H23 3.5295 no 2_456
N3 H9 3.3644 no 2_456
C2 H8 3.1774 no 3_655
C2 H13 3.4819 no 3_645
C2 H14 3.5812 no 2_455
C2 H15 3.5058 no 2_455
C2 H22 3.3002 no 2_555
C3 H1 3.1593 no 3_655
C3 H9 3.5817 no 2_456
C4 H9 3.1626 no 2_456
C7 H11 3.3711 no 3_655
C7 H16 3.0748 no 2_455
C7 H17 3.5118 no 1_455
C8 H13 3.3113 no 3_645
C8 H14 3.5799 no 2_455
C9 H21 3.4067 no 2_555
C10 H5 3.2297 no 4_655
C10 H15 3.0524 no 4_655
C10 H20 3.4700 no 3_645
C10 H24 3.4135 no 2_456
C11 H10 3.5507 no 2_455
C11 H13 2.8502 no 3_645
C11 H18 3.3068 no 4_654
C11 H23 3.5181 no 3_645
C12 H9 3.5236 no 2_456
C12 H15 3.2631 no 4_655
C12 H20 3.3944 no 3_645
C12 H23 3.2344 no 2_456
C12 H24 3.0468 no 2_456
C13 H5 3.5322 no 4_655
C14 H6 3.5009 no 2_555
C14 H7 2.9251 no 2_555
C14 H21 3.4515 no 2_555
C15 H21 3.2295 no 2_555
C16 H1 3.3009 no 3_655
C16 H5 3.4968 no 3_655
C16 H6 3.1477 no 3_655
C16 H14 3.0184 no 4_665
C16 H20 3.5482 no 4_665
C17 H4 3.4816 no 4_654
C17 H12 3.3499 no 4_664
C17 H13 3.4705 no 4_664
C17 H22 2.9152 no 2_555
C18 H21 3.2114 no 2_555
C19 H7 3.4962 no 4_655
C19 H19 3.3284 no 3_745
C19 H21 3.1274 no 2_555
C20 H7 2.9450 no 2_555
C20 H18 3.3983 no 3_755
C20 H21 3.3648 no 2_555
C21 H4 3.3920 no 3_655
C21 H8 3.5684 no 3_655
C21 H14 3.3718 no 2_455
C21 H15 3.2233 no 2_455
C22 H6 3.2875 no 3_655
C22 H8 3.2999 no 2_556
C22 H14 3.4723 no 4_665
C22 H20 3.1788 no 4_665
H1 O1 2.1002 no 3_645
H1 C3 3.1593 no 3_645
H1 C16 3.3009 no 3_645
H1 H12 3.0341 no 3_645
H1 H13 2.8594 no 3_645
H1 H14 3.5972 no 2_455
H1 H16 3.2948 no 2_455
H2 O1 3.2248 no 3_645
H2 H9 3.4769 no 2_456
H3 H8 3.1687 no 3_655
H4 F4 3.2225 no 2_556
H4 C17 3.4816 no 4_655
H4 C21 3.3920 no 3_645
H4 H5 3.0039 no 4_655
H4 H15 2.5378 no 4_655
H4 H20 2.9590 no 3_645
H4 H22 2.9850 no 3_645
H4 H24 3.5119 no 2_456
H5 C10 3.2297 no 4_654
H5 C13 3.5322 no 4_654
H5 C16 3.4968 no 3_645
H5 H4 3.0039 no 4_654
H5 H9 3.5502 no 4_654
H5 H13 2.6759 no 3_645
H5 H18 3.1374 no 4_654
H5 H23 3.5667 no 3_645
H6 O2 2.9461 no 2_455
H6 C14 3.5009 no 2_455
H6 C16 3.1477 no 3_645
H6 C22 3.2875 no 3_645
H6 H10 3.3089 no 2_455
H6 H13 2.3594 no 3_645
H6 H14 2.9476 no 2_455
H6 H23 2.6647 no 3_645
H7 F2 3.5758 no 2_555
H7 C14 2.9251 no 2_455
H7 C19 3.4962 no 4_654
H7 C20 2.9450 no 2_455
H7 H10 2.8937 no 2_455
H7 H18 2.6134 no 4_654
H7 H19 2.9260 no 2_455
H8 F2 3.2477 no 3_645
H8 O2 2.5094 no 3_645
H8 C2 3.1774 no 3_645
H8 C21 3.5684 no 3_645
H8 C22 3.2999 no 2_456
H8 H3 3.1687 no 3_645
H8 H15 2.9137 no 4_655
H8 H20 2.7994 no 3_645
H8 H22 3.5097 no 3_645
H8 H23 2.8069 no 2_456
H8 H24 2.9072 no 2_456
H9 F4 2.8231 no 2_556
H9 N2 2.8025 no 2_556
H9 N3 3.3644 no 2_556
H9 C3 3.5817 no 2_556
H9 C4 3.1626 no 2_556
H9 C12 3.5236 no 2_556
H9 H2 3.4769 no 2_556
H9 H5 3.5502 no 4_655
H10 F1 3.4459 no 3_655
H10 C11 3.5507 no 2_555
H10 H6 3.3089 no 2_555
H10 H7 2.8937 no 2_555
H10 H18 3.4795 no 3_755
H11 F2 2.6046 no 3_645
H11 F4 3.1510 no 3_645
H11 O1 2.6975 no 3_645
H11 C7 3.3711 no 3_645
H12 F1 3.1453 no 3_655
H12 C17 3.3499 no 4_665
H12 H1 3.0341 no 3_655
H12 H14 2.7926 no 4_665
H12 H16 3.0462 no 4_665
H12 H20 3.1600 no 4_665
H12 H21 3.5492 no 4_665
H13 O4 2.4835 no 3_655
H13 N1 3.4515 no 3_655
H13 C2 3.4819 no 3_655
H13 C8 3.3113 no 3_655
H13 C11 2.8502 no 3_655
H13 C17 3.4705 no 4_665
H13 H1 2.8594 no 3_655
H13 H5 2.6759 no 3_655
H13 H6 2.3594 no 3_655
H13 H14 2.6367 no 4_665
H13 H16 3.4843 no 4_665
H14 O4 3.0326 no 2_555
H14 C2 3.5812 no 2_555
H14 C8 3.5799 no 2_555
H14 C16 3.0184 no 4_664
H14 C21 3.3718 no 2_555
H14 C22 3.4723 no 4_664
H14 H1 3.5972 no 2_555
H14 H6 2.9476 no 2_555
H14 H12 2.7926 no 4_664
H14 H13 2.6367 no 4_664
H14 H22 2.5422 no 2_555
H14 H23 3.2029 no 4_664
H15 F2 3.2327 no 2_555
H15 O4 3.4623 no 2_555
H15 C2 3.5058 no 2_555
H15 C10 3.0524 no 4_654
H15 C12 3.2631 no 4_654
H15 C21 3.2233 no 2_555
H15 H4 2.5378 no 4_654
H15 H8 2.9137 no 4_654
H15 H20 3.2585 no 2_555
H15 H22 2.4296 no 2_555
H16 F1 2.4551 no 2_555
H16 F2 2.5762 no 2_555
H16 N1 3.4685 no 2_555
H16 C7 3.0748 no 2_555
H16 H1 3.2948 no 2_555
H16 H12 3.0462 no 4_664
H16 H13 3.4843 no 4_664
H17 F1 2.9856 no 1_655
H17 F4 2.8549 no 1_655
H17 C7 3.5118 no 1_655
H18 F2 2.9976 no 3_645
H18 C11 3.3068 no 4_655
H18 C20 3.3983 no 3_745
H18 H5 3.1374 no 4_655
H18 H7 2.6134 no 4_655
H18 H10 3.4795 no 3_745
H18 H19 2.6719 no 3_745
H18 H21 3.5251 no 2_555
H19 F4 2.9905 no 1_655
H19 C19 3.3284 no 3_755
H19 H7 2.9260 no 2_555
H19 H18 2.6719 no 3_755
H20 C10 3.4700 no 3_655
H20 C12 3.3944 no 3_655
H20 C16 3.5482 no 4_664
H20 C22 3.1788 no 4_664
H20 H4 2.9590 no 3_655
H20 H8 2.7994 no 3_655
H20 H12 3.1600 no 4_664
H20 H15 3.2585 no 2_455
H20 H23 3.0922 no 4_664
H20 H24 2.6813 no 4_664
H21 C9 3.4067 no 2_455
H21 C14 3.4515 no 2_455
H21 C15 3.2295 no 2_455
H21 C18 3.2114 no 2_455
H21 C19 3.1274 no 2_455
H21 C20 3.3648 no 2_455
H21 H12 3.5492 no 4_664
H21 H18 3.5251 no 2_455
H22 O2 3.3010 no 2_455
H22 C2 3.3002 no 2_455
H22 C17 2.9152 no 2_455
H22 H4 2.9850 no 3_655
H22 H8 3.5097 no 3_655
H22 H14 2.5422 no 2_455
H22 H15 2.4296 no 2_455
H23 O2 2.4902 no 4_665
H23 N2 3.5295 no 2_556
H23 C11 3.5181 no 3_655
H23 C12 3.2344 no 2_556
H23 H5 3.5667 no 3_655
H23 H6 2.6647 no 3_655
H23 H8 2.8069 no 2_556
H23 H14 3.2029 no 4_665
H23 H20 3.0922 no 4_665
H24 O2 3.3684 no 4_665
H24 C10 3.4135 no 2_556
H24 C12 3.0468 no 2_556
H24 H4 3.5119 no 2_556
H24 H8 2.9072 no 2_556
H24 H20 2.6813 no 4_665

loop_
_geom_hbond_atom_site_label_D
_geom_hbond_atom_site_label_H
_geom_hbond_atom_site_label_A
_geom_hbond_site_symmetry_A
_geom_hbond_distance_DA
_geom_hbond_distance_DH
_geom_hbond_distance_HA
_geom_hbond_angle_DHA
_geom_hbond_publ_flag
N1 H1 O1 3_645 2.9100(15) 0.860 2.100 156.7 no

loop_
_geom_torsion_atom_site_label_1
_geom_torsion_atom_site_label_2
_geom_torsion_atom_site_label_3
_geom_torsion_atom_site_label_4
_geom_torsion
_geom_torsion_publ_flag
C2 O4 C8 C11 178.25(11) no
C2 O4 C8 C17 60.57(15) no
C2 O4 C8 C21 -64.20(16) no
C8 O4 C2 O2 4.6(2) no
C8 O4 C2 N1 -176.79(11) no
C2 N1 C6 C5 147.43(12) no
C2 N1 C6 C9 -90.26(15) no
C6 N1 C2 O2 -6.1(3) no
C6 N1 C2 O4 175.26(11) no
C4 N2 C12 C10 2.2(2) no
C12 N2 C4 N3 -178.05(12) no
C12 N2 C4 C1 -1.5(2) no
C3 N3 C4 N2 -14.6(3) no
C3 N3 C4 C1 168.32(13) no
C4 N3 C3 O1 173.14(13) no
C4 N3 C3 C5 -13.4(3) no
C3 N3 C16 C22 -162.39(11) no
C16 N3 C3 O1 -12.1(2) no
C16 N3 C3 C5 161.38(11) no
C4 N3 C16 C22 13.54(14) no
C16 N3 C4 N2 170.24(12) no
C16 N3 C4 C1 -6.82(15) no
C4 C1 C13 C10 0.6(2) no
C13 C1 C4 N2 0.1(3) no
C13 C1 C4 N3 177.09(12) no
C4 C1 C22 C16 11.18(16) no
C22 C1 C4 N2 179.91(13) no
C22 C1 C4 N3 -3.14(17) no
C13 C1 C22 C16 -169.10(16) no
C22 C1 C13 C10 -179.07(14) no
O1 C3 C5 C6 69.38(15) no
O1 C3 C5 C7 -54.47(16) no
N3 C3 C5 C6 -104.20(13) no
N3 C3 C5 C7 131.95(12) no
C3 C5 C6 N1 -170.31(10) no
C3 C5 C6 C9 63.80(13) no
C3 C5 C7 F1 -160.59(11) no
C3 C5 C7 F2 78.28(14) no
C3 C5 C7 F4 -41.96(15) no
C6 C5 C7 F1 81.44(15) no
C6 C5 C7 F2 -39.69(17) no
C6 C5 C7 F4 -159.93(11) no
C7 C5 C6 N1 -49.62(15) no
C7 C5 C6 C9 -175.52(11) no
N1 C6 C9 C14 134.66(12) no
N1 C6 C9 C15 -52.43(16) no
C5 C6 C9 C14 -100.61(13) no
C5 C6 C9 C15 72.30(14) no
C6 C9 C14 C20 172.02(11) no
C6 C9 C15 C19 -172.47(11) no
C14 C9 C15 C19 0.6(2) no
C15 C9 C14 C20 -1.0(2) no
C12 C10 C13 C1 0.0(3) no
C13 C10 C12 N2 -1.5(3) no
C9 C14 C20 C18 0.4(3) no
C9 C15 C19 C18 0.3(3) no
N3 C16 C22 C1 -14.51(14) no
C19 C18 C20 C14 0.5(3) no
C20 C18 C19 C15 -0.9(3) no
